data_7116767
loop_
_publ_author_name
'Joshua T. Greenfield'
'Chongin Pak'
'Saeed Kamali'
'Kathleen Lee'
'Kirill Kovnir'

_publ_section_title
;
 Control over connectivity and magnetism of tetrahedral FeSe2 chains
 through coordination Fe-amine complexes
;
_journal_name_full Chem.Commun.
_journal_page_first 5355
_journal_paper_doi 10.1039/C4cc08608B
_journal_volume 51
_journal_year 2015
_chemical_formula_sum 'C8 H26 Fe3 N6 Se4'
_chemical_formula_weight 689.74
_chemical_name_systematic
; 
 ? 
;
_space_group_IT_number 20
_symmetry_cell_setting orthorhombic
_symmetry_space_group_name_Hall 'C 2c 2'
_symmetry_space_group_name_H-M 'C 2 2 21'
_atom_sites_solution_hydrogens geom
_atom_sites_solution_primary direct
_atom_sites_solution_secondary difmap
_audit_creation_method manual
_audit_update_record
;
2014-10-17 deposited with the CCDC.
2014-11-30 downloaded from the CCDC.
;
_cell_angle_alpha 90.00
_cell_angle_beta 90.00
_cell_angle_gamma 90.00
_cell_formula_units_Z 4
_cell_length_a 9.1399(15)
_cell_length_b 18.122(3)
_cell_length_c 11.5436(19)
_cell_measurement_temperature 90(2)
_cell_volume 1912.0(5)
_computing_structure_refinement 'SHELXL-97 (Sheldrick, 1997)'
_computing_structure_solution 'SHELXS-97 (Sheldrick, 1990)'
_diffrn_ambient_temperature 90(2)
_diffrn_measured_fraction_theta_full 0.984
_diffrn_measured_fraction_theta_max 0.984
_diffrn_measurement_device_type 'Bruker APEX II CCD area-detector'
_diffrn_measurement_method 'profile data from \w scans'
_diffrn_radiation_monochromator graphite
_diffrn_radiation_source 'fine-focus sealed tube'
_diffrn_radiation_type MoK\a
_diffrn_radiation_wavelength 0.71073
_diffrn_reflns_av_R_equivalents 0.1338
_diffrn_reflns_av_sigmaI/netI 0.1247
_diffrn_reflns_limit_h_max 13
_diffrn_reflns_limit_h_min -13
_diffrn_reflns_limit_k_max 27
_diffrn_reflns_limit_k_min -27
_diffrn_reflns_limit_l_max 17
_diffrn_reflns_limit_l_min -17
_diffrn_reflns_number 17153
_diffrn_reflns_theta_full 33.11
_diffrn_reflns_theta_max 33.11
_diffrn_reflns_theta_min 2.25
_exptl_absorpt_coefficient_mu 9.861
_exptl_absorpt_correction_T_max 0.9078
_exptl_absorpt_correction_T_min 0.5452
_exptl_absorpt_correction_type multi-scan
_exptl_absorpt_process_details 'SADABS v2.03 (Bruker, 2003)'
_exptl_crystal_colour black
_exptl_crystal_density_diffrn 2.396
_exptl_crystal_density_method 'not measured'
_exptl_crystal_description needle
_exptl_crystal_F_000 1320
_exptl_crystal_preparation 'Magnetic properties'
_exptl_crystal_size_max 0.07
_exptl_crystal_size_mid 0.01
_exptl_crystal_size_min 0.01
_refine_diff_density_max 1.291
_refine_diff_density_min -1.347
_refine_diff_density_rms 0.292
_refine_ls_abs_structure_details 'Flack H D (1983), Acta Cryst. A39, 876-881'
_refine_ls_abs_structure_Flack 0.37(2)
_refine_ls_extinction_method none
_refine_ls_goodness_of_fit_ref 1.010
_refine_ls_hydrogen_treatment constr
_refine_ls_matrix_type full
_refine_ls_number_parameters 97
_refine_ls_number_reflns 3541
_refine_ls_number_restraints 0
_refine_ls_restrained_S_all 1.010
_refine_ls_R_factor_all 0.1054
_refine_ls_R_factor_gt 0.0553
_refine_ls_shift/su_max 0.000
_refine_ls_shift/su_mean 0.000
_refine_ls_structure_factor_coef Fsqd
_refine_ls_weighting_details 'calc w=1/[\s^2^(Fo^2^)+(0.0343P)^2^+0.0000P] where P=(Fo^2^+2Fc^2^)/3'
_refine_ls_weighting_scheme calc
_refine_ls_wR_factor_gt 0.0876
_refine_ls_wR_factor_ref 0.1042
_reflns_number_gt 2443
_reflns_number_total 3541
_reflns_threshold_expression >2sigma(I)
_cod_data_source_file c4cc08608b2.cif
_cod_data_source_block added_by_encifer
_cod_original_sg_symbol_H-M C2221
_cod_database_code 7116767

loop_
_symmetry_equiv_pos_as_xyz
'x, y, z'
'-x, -y, z+1/2'
'x, -y, -z'
'-x, y, -z+1/2'
'x+1/2, y+1/2, z'
'-x+1/2, -y+1/2, z+1/2'
'x+1/2, -y+1/2, -z'
'-x+1/2, y+1/2, -z+1/2'

loop_
_atom_site_label
_atom_site_type_symbol
_atom_site_fract_x
_atom_site_fract_y
_atom_site_fract_z
_atom_site_U_iso_or_equiv
_atom_site_adp_type
_atom_site_occupancy
_atom_site_symmetry_multiplicity
_atom_site_calc_flag
_atom_site_refinement_flags
Se1 Se 0.03086(8) 0.39731(4) 0.52395(6) 0.01178(16) Uani 1 1 d .
Se2 Se 0.20409(8) 0.47386(4) 0.23366(6) 0.01225(16) Uani 1 1 d .
Fe1 Fe 0.01704(11) 0.48750(5) 0.37550(9) 0.0106(2) Uani 1 1 d .
Fe2 Fe 0.5000 0.68616(8) 0.2500 0.0116(3) Uani 1 2 d S
N2 N 0.6838(7) 0.6732(3) 0.3721(5) 0.0114(13) Uani 1 1 d .
H2 H 0.7430 0.6348 0.3466 0.014 Uiso 1 1 calc R
C2 C 0.6209(8) 0.6528(4) 0.4864(6) 0.0141(15) Uani 1 1 d .
H2A H 0.5704 0.6958 0.5213 0.017 Uiso 1 1 calc R
H2B H 0.6994 0.6367 0.5398 0.017 Uiso 1 1 calc R
N1 N 0.4029(7) 0.6112(4) 0.3788(5) 0.0212(15) Uani 1 1 d .
H1NA H 0.3250 0.6340 0.4145 0.025 Uiso 1 1 calc R
H1NB H 0.3690 0.5693 0.3426 0.025 Uiso 1 1 calc R
C3 C 0.7700(8) 0.7417(4) 0.3719(7) 0.0147(15) Uani 1 1 d .
H3A H 0.8658 0.7333 0.4096 0.018 Uiso 1 1 calc R
H3B H 0.7176 0.7808 0.4152 0.018 Uiso 1 1 calc R
N3 N 0.6502(7) 0.7761(4) 0.1916(6) 0.0196(16) Uani 1 1 d .
H2NA H 0.6591 0.7751 0.1123 0.024 Uiso 1 1 calc R
H2NB H 0.6127 0.8213 0.2127 0.024 Uiso 1 1 calc R
C4 C 0.7924(8) 0.7655(4) 0.2449(7) 0.0171(15) Uani 1 1 d .
H4A H 0.8491 0.8120 0.2419 0.021 Uiso 1 1 calc R
H4B H 0.8477 0.7271 0.2025 0.021 Uiso 1 1 calc R
C1 C 0.5139(8) 0.5909(4) 0.4664(6) 0.0162(15) Uani 1 1 d .
H1B H 0.5676 0.5465 0.4399 0.019 Uiso 1 1 calc R
H1D H 0.4645 0.5786 0.5402 0.019 Uiso 1 1 calc R

loop_
_atom_site_aniso_label
_atom_site_aniso_U_11
_atom_site_aniso_U_22
_atom_site_aniso_U_33
_atom_site_aniso_U_23
_atom_site_aniso_U_13
_atom_site_aniso_U_12
Se1 0.0152(4) 0.0102(3) 0.0100(3) 0.0000(3) -0.0016(3) 0.0006(3)
Se2 0.0099(3) 0.0174(4) 0.0095(3) -0.0018(3) 0.0000(3) 0.0002(3)
Fe1 0.0118(5) 0.0116(5) 0.0085(4) -0.0002(4) -0.0009(4) 0.0001(4)
Fe2 0.0109(7) 0.0141(7) 0.0097(7) 0.000 -0.0026(6) 0.000
N2 0.015(3) 0.011(3) 0.008(3) -0.003(2) -0.001(2) -0.003(2)
C2 0.017(4) 0.015(4) 0.010(3) -0.001(3) -0.003(3) 0.000(3)
N1 0.018(3) 0.034(4) 0.011(3) 0.002(3) -0.003(3) -0.004(3)
C3 0.010(4) 0.017(4) 0.018(3) -0.003(3) 0.000(3) -0.001(3)
N3 0.015(3) 0.024(4) 0.020(4) 0.010(3) -0.004(3) 0.000(3)
C4 0.014(3) 0.021(4) 0.017(4) 0.000(3) -0.003(3) 0.000(3)
C1 0.011(3) 0.018(4) 0.019(4) 0.002(3) 0.003(3) 0.003(3)

loop_
_atom_type_symbol
_atom_type_description
_atom_type_scat_dispersion_real
_atom_type_scat_dispersion_imag
_atom_type_scat_source
C C 0.0033 0.0016 'International Tables Vol C Tables 4.2.6.8 and 6.1.1.4'
H H 0.0000 0.0000 'International Tables Vol C Tables 4.2.6.8 and 6.1.1.4'
N N 0.0061 0.0033 'International Tables Vol C Tables 4.2.6.8 and 6.1.1.4'
Fe Fe 0.3463 0.8444 'International Tables Vol C Tables 4.2.6.8 and 6.1.1.4'
Se Se -0.0929 2.2259 'International Tables Vol C Tables 4.2.6.8 and 6.1.1.4'

loop_
_geom_angle_atom_site_label_1
_geom_angle_atom_site_label_2
_geom_angle_atom_site_label_3
_geom_angle
_geom_angle_site_symmetry_1
_geom_angle_site_symmetry_3
Fe1 Se1 Fe1 75.31(5) . 3_566
Fe1 Se2 Fe1 75.23(5) . 4
Se1 Fe1 Se2 112.79(5) . .
Se1 Fe1 Se1 104.36(4) . 3_566
Se2 Fe1 Se1 112.74(5) . 3_566
Se1 Fe1 Se2 110.74(5) . 4
Se2 Fe1 Se2 103.51(5) . 4
Se1 Fe1 Se2 112.95(5) 3_566 4
Se1 Fe1 Fe1 52.66(4) . 3_566
Se2 Fe1 Fe1 134.08(3) . 3_566
Se1 Fe1 Fe1 52.03(3) 3_566 3_566
Se2 Fe1 Fe1 122.40(3) 4 3_566
Se1 Fe1 Fe1 136.40(3) . 4
Se2 Fe1 Fe1 52.61(4) . 4
Se1 Fe1 Fe1 119.22(3) 3_566 4
Se2 Fe1 Fe1 52.16(4) 4 4
Fe1 Fe1 Fe1 169.16(4) 3_566 4
N1 Fe2 N1 103.8(4) . 4_655
N1 Fe2 N2 79.0(2) . .
N1 Fe2 N2 93.4(2) 4_655 .
N1 Fe2 N2 93.4(2) . 4_655
N1 Fe2 N2 79.0(2) 4_655 4_655
N2 Fe2 N2 167.8(3) . 4_655
N1 Fe2 N3 89.9(3) . 4_655
N1 Fe2 N3 154.4(2) 4_655 4_655
N2 Fe2 N3 110.6(2) . 4_655
N2 Fe2 N3 78.6(2) 4_655 4_655
N1 Fe2 N3 154.4(2) . .
N1 Fe2 N3 89.9(3) 4_655 .
N2 Fe2 N3 78.6(2) . .
N2 Fe2 N3 110.6(2) 4_655 .
N3 Fe2 N3 86.3(4) 4_655 .
C3 N2 C2 114.8(6) . .
C3 N2 Fe2 108.5(4) . .
C2 N2 Fe2 107.4(4) . .
N2 C2 C1 107.5(6) . .
C1 N1 Fe2 109.8(5) . .
N2 C3 C4 108.0(6) . .
C4 N3 Fe2 109.0(5) . .
N3 C4 C3 108.7(6) . .
N1 C1 C2 111.4(6) . .

loop_
_geom_bond_atom_site_label_1
_geom_bond_atom_site_label_2
_geom_bond_distance
_geom_bond_site_symmetry_2
Se1 Fe1 2.3714(12) .
Se1 Fe1 2.3918(12) 3_566
Se2 Fe1 2.3801(13) .
Se2 Fe1 2.3946(13) 4
Fe1 Se1 2.3919(12) 3_566
Fe1 Se2 2.3946(13) 4
Fe1 Fe1 2.910(2) 3_566
Fe1 Fe1 2.914(2) 4
Fe2 N1 2.201(6) .
Fe2 N1 2.201(6) 4_655
Fe2 N2 2.205(6) .
Fe2 N2 2.205(6) 4_655
Fe2 N3 2.235(7) 4_655
Fe2 N3 2.235(7) .
N2 C3 1.470(9) .
N2 C2 1.486(9) .
C2 C1 1.506(10) .
N1 C1 1.479(9) .
C3 C4 1.542(11) .
N3 C4 1.451(10) .
